data_7004090
loop_
_publ_author_name
'Bates, Gareth W.'
'Gale, Philip A.'
'Light, Mark E.'
'Ogden, Mark I.'
'Warriner, Colin N.'

_publ_section_title
;
 Structural diversity in the first metal complexes of
 2,5-dicarboxamidopyrroles and 2,5-dicarbothioamidopyrroles
;
_journal_issue 31
_journal_name_full 'Dalton Transactions'
_journal_page_first 4106
_journal_page_last 4112
_journal_paper_doi 10.1039/b802506a
_journal_year 2008
_chemical_formula_sum 'C62 H48 Co2 N10 O6'
_chemical_formula_weight 1146.96
_chemical_name_systematic
;
?
;
_space_group_IT_number 15
_symmetry_cell_setting monoclinic
_symmetry_space_group_name_Hall '-C 2yc'
_symmetry_space_group_name_H-M 'C 1 2/c 1'
_atom_sites_solution_hydrogens geom
_atom_sites_solution_primary direct
_atom_sites_solution_secondary difmap
_audit_creation_method SHELXL-97
_cell_angle_alpha 90.00
_cell_angle_beta 107.468(2)
_cell_angle_gamma 90.00
_cell_formula_units_Z 4
_cell_length_a 13.8197(5)
_cell_length_b 24.1188(10)
_cell_length_c 19.9231(7)
_cell_measurement_reflns_used 125639
_cell_measurement_temperature 120(2)
_cell_measurement_theta_max 27.48
_cell_measurement_theta_min 2.91
_cell_volume 6334.4(4)
_computing_cell_refinement 'DENZO (Otwinowski & Minor, 1997) & COLLECT (Hooft, R.W.W., 1998)'
_computing_data_collection 'COLLECT (Hooft, R.W.W., 1998)'
_computing_data_reduction 'DENZO (Otwinowski & Minor, 1997) & COLLECT (Hooft, R.W.W., 1998)'
_computing_molecular_graphics 'CAMERON (Watkin, et al., 1993)'
_computing_publication_material 'WINGX (Farrugia, 1998)'
_computing_structure_refinement 'SHELXL-97 (Sheldrick, 1997)'
_computing_structure_solution 'SHELXS-97 (Sheldrick, 1997)'
_diffrn_ambient_temperature 120(2)
_diffrn_detector_area_resol_mean 9.091
_diffrn_measured_fraction_theta_full 0.998
_diffrn_measured_fraction_theta_max 0.998
_diffrn_measurement_device_type 'Bruker-Nonius CCD camera on \k-goniostat'
_diffrn_measurement_method '\f & \w scans to fill the asymmetric unit'
_diffrn_radiation_monochromator '10cm confocal mirrors'
_diffrn_radiation_source 'Bruker Nonius FR591 Rotating Anode'
_diffrn_radiation_type MoK\a
_diffrn_radiation_wavelength 0.71073
_diffrn_reflns_av_R_equivalents 0.0851
_diffrn_reflns_av_sigmaI/netI 0.0687
_diffrn_reflns_limit_h_max 16
_diffrn_reflns_limit_h_min -16
_diffrn_reflns_limit_k_max 28
_diffrn_reflns_limit_k_min -28
_diffrn_reflns_limit_l_max 23
_diffrn_reflns_limit_l_min -23
_diffrn_reflns_number 34159
_diffrn_reflns_theta_full 25.03
_diffrn_reflns_theta_max 25.03
_diffrn_reflns_theta_min 2.97
_diffrn_standards_number 0
_exptl_absorpt_coefficient_mu 0.578
_exptl_absorpt_correction_T_max 0.9885
_exptl_absorpt_correction_T_min 0.8931
_exptl_absorpt_correction_type multi-scan
_exptl_absorpt_process_details
;
SADABS V2.10 (Sheldrick, G.M., 2003)
;
_exptl_crystal_colour 'Pale Brown'
_exptl_crystal_density_diffrn 1.203
_exptl_crystal_density_method 'not measured'
_exptl_crystal_description Plate
_exptl_crystal_F_000 2368
_exptl_crystal_size_max 0.18
_exptl_crystal_size_mid 0.07
_exptl_crystal_size_min 0.02
_refine_diff_density_max 1.661
_refine_diff_density_min -0.968
_refine_diff_density_rms 0.113
_refine_ls_extinction_method none
_refine_ls_goodness_of_fit_ref 1.035
_refine_ls_hydrogen_treatment constr
_refine_ls_matrix_type full
_refine_ls_number_parameters 364
_refine_ls_number_reflns 5610
_refine_ls_number_restraints 3
_refine_ls_restrained_S_all 1.035
_refine_ls_R_factor_all 0.1544
_refine_ls_R_factor_gt 0.1147
_refine_ls_shift/su_max 0.010
_refine_ls_shift/su_mean 0.000
_refine_ls_structure_factor_coef Fsqd
_refine_ls_weighting_details 'calc w=1/[\s^2^(Fo^2^)+(0.1549P)^2^+57.7576P] where P=(Fo^2^+2Fc^2^)/3'
_refine_ls_weighting_scheme calc
_refine_ls_wR_factor_gt 0.2865
_refine_ls_wR_factor_ref 0.3124
_reflns_number_gt 3807
_reflns_number_total 5610
_reflns_threshold_expression >2sigma(I)
_cod_data_source_file b802506a.txt
_cod_data_source_block 2007sot0773
_cod_depositor_comments
;
The following automatic conversions were performed:
'_symmetry_cell_setting' value 'Monoclinic' changed to 'monoclinic'
according to '/home/saulius/struct/CIF-dictionaries/cif_core.dic'
dictionary named 'cif_core.dic' version 2.4.1 from 2010-06-29.

Automatic conversion script
Id: cif_fix_enum 1527 2010-12-29 10:47:43Z saulius 
;
_cod_original_sg_symbol_H-M C2/c
_cod_database_code 7004090

loop_
_symmetry_equiv_pos_as_xyz
'x, y, z'
'-x, y, -z+1/2'
'x+1/2, y+1/2, z'
'-x+1/2, y+1/2, -z+1/2'
'-x, -y, -z'
'x, -y, z-1/2'
'-x+1/2, -y+1/2, -z'
'x+1/2, -y+1/2, z-1/2'

loop_
_atom_site_label
_atom_site_type_symbol
_atom_site_fract_x
_atom_site_fract_y
_atom_site_fract_z
_atom_site_U_iso_or_equiv
_atom_site_adp_type
_atom_site_occupancy
_atom_site_symmetry_multiplicity
_atom_site_calc_flag
_atom_site_refinement_flags
_atom_site_disorder_assembly
_atom_site_disorder_group
C12 C 0.5751(6) 0.0929(4) 0.1878(4) 0.0497(19) Uani 1 1 d . A .
C14 C 0.7046(6) 0.1015(4) 0.3766(4) 0.0491(19) Uani 1 1 d . . .
C15 C 0.7516(7) 0.0747(4) 0.4406(4) 0.065(2) Uani 1 1 d . A .
H15 H 0.7570 0.0354 0.4430 0.078 Uiso 1 1 calc R . .
C16 C 0.7896(7) 0.1067(5) 0.4998(4) 0.068(3) Uani 1 1 d . . .
H16 H 0.8229 0.0899 0.5438 0.082 Uiso 1 1 calc R A .
C17 C 0.7789(6) 0.1628(5) 0.4946(4) 0.067(3) Uani 1 1 d . A .
H17 H 0.8034 0.1850 0.5356 0.080 Uiso 1 1 calc R . .
C18 C 0.7323(5) 0.1881(4) 0.4298(4) 0.056(2) Uani 1 1 d . . .
H18 H 0.7268 0.2273 0.4265 0.067 Uiso 1 1 calc R A .
N4 N 0.6121(4) 0.1071(3) 0.2565(3) 0.0477(16) Uani 1 1 d . . .
N5 N 0.6949(4) 0.1561(3) 0.3716(3) 0.0478(16) Uani 1 1 d . . .
O2 O 0.5777(5) 0.0459(3) 0.1628(3) 0.0662(16) Uani 1 1 d . . .
C6A C 0.3194(6) 0.2952(4) 0.2226(4) 0.054(2) Uani 0.697(7) 1 d P A 1
H6A H 0.3579 0.3257 0.2531 0.065 Uiso 0.697(7) 1 calc PR A 1
O3A O 0.2424(5) 0.3162(3) 0.1612(4) 0.0496(14) Uani 0.697(7) 1 d PD A 1
C31A C 0.2249(8) 0.3743(4) 0.1646(5) 0.0496(14) Uani 0.697(7) 1 d PD A 1
H31A H 0.2012 0.3822 0.2053 0.074 Uiso 0.697(7) 1 calc PR A 1
H31B H 0.1735 0.3862 0.1215 0.074 Uiso 0.697(7) 1 calc PR A 1
H31C H 0.2883 0.3945 0.1695 0.074 Uiso 0.697(7) 1 calc PR A 1
C6B C 0.3194(6) 0.2952(4) 0.2226(4) 0.054(2) Uani 0.303(7) 1 d P A 2
H6B1 H 0.2701 0.3134 0.1819 0.065 Uiso 0.303(7) 1 calc PR A 2
H6B2 H 0.3593 0.3242 0.2542 0.065 Uiso 0.303(7) 1 calc PR A 2
C13A C 0.6648(6) 0.0683(5) 0.3093(4) 0.074(3) Uani 0.303(7) 1 d PD A 3
H13A H 0.6204 0.0369 0.3145 0.089 Uiso 0.303(7) 1 calc PR A 3
O3B O 0.7558(12) 0.0491(6) 0.2929(8) 0.0496(14) Uani 0.303(7) 1 d PD A 3
C31B C 0.7591(16) -0.0097(7) 0.2777(12) 0.0496(14) Uani 0.303(7) 1 d PD A 3
H31D H 0.8134 -0.0275 0.3148 0.074 Uiso 0.303(7) 1 calc PR A 3
H31E H 0.7721 -0.0145 0.2323 0.074 Uiso 0.303(7) 1 calc PR A 3
H31F H 0.6939 -0.0268 0.2757 0.074 Uiso 0.303(7) 1 calc PR A 3
C13B C 0.6648(6) 0.0683(5) 0.3093(4) 0.074(3) Uani 0.697(7) 1 d P A 4
H13B H 0.7215 0.0509 0.2962 0.089 Uiso 0.697(7) 1 calc PR A 4
H13C H 0.6182 0.0388 0.3152 0.089 Uiso 0.697(7) 1 calc PR A 4
C1 C 0.2255(6) 0.1692(4) 0.2864(4) 0.063(2) Uani 1 1 d . . .
H1 H 0.2339 0.1302 0.2836 0.076 Uiso 1 1 calc R . .
C2 C 0.1579(6) 0.1900(5) 0.3201(5) 0.072(3) Uani 1 1 d . . .
H2 H 0.1185 0.1651 0.3382 0.087 Uiso 1 1 calc R . .
C3 C 0.1483(7) 0.2462(5) 0.3272(5) 0.079(3) Uani 1 1 d . . .
H3 H 0.1055 0.2609 0.3523 0.094 Uiso 1 1 calc R . .
C4 C 0.2024(7) 0.2799(4) 0.2971(5) 0.067(2) Uani 1 1 d . A .
H4 H 0.1966 0.3190 0.3007 0.080 Uiso 1 1 calc R . .
C5 C 0.2660(6) 0.2583(4) 0.2611(4) 0.057(2) Uani 1 1 d . . .
C7 C 0.4474(6) 0.2796(4) 0.1649(4) 0.0489(19) Uani 1 1 d . A .
C8 C 0.5007(5) 0.2332(3) 0.1429(3) 0.0443(18) Uani 1 1 d . . .
C9 C 0.5206(5) 0.2206(3) 0.0812(4) 0.0444(18) Uani 1 1 d . . .
C10 C 0.5428(5) 0.1620(4) 0.0827(3) 0.051(2) Uani 1 1 d . A .
C11 C 0.5359(5) 0.1427(3) 0.1463(4) 0.0447(18) Uani 1 1 d . . .
C19 C 0.5107(5) 0.2577(4) 0.0209(4) 0.0495(19) Uani 1 1 d . . .
C20 C 0.5485(6) 0.3112(4) 0.0316(4) 0.059(2) Uani 1 1 d . . .
H20 H 0.5853 0.3230 0.0777 0.071 Uiso 1 1 calc R . .
C21 C 0.5332(7) 0.3479(5) -0.0243(5) 0.071(3) Uani 1 1 d . . .
H21 H 0.5603 0.3844 -0.0165 0.086 Uiso 1 1 calc R . .
C22 C 0.4780(7) 0.3312(5) -0.0919(5) 0.069(3) Uani 1 1 d . . .
H22 H 0.4654 0.3565 -0.1302 0.083 Uiso 1 1 calc R . .
C23 C 0.4429(6) 0.2789(5) -0.1026(4) 0.069(3) Uani 1 1 d . . .
H23 H 0.4073 0.2673 -0.1490 0.082 Uiso 1 1 calc R . .
C24 C 0.4572(5) 0.2418(4) -0.0482(4) 0.053(2) Uani 1 1 d . . .
H24 H 0.4308 0.2053 -0.0572 0.063 Uiso 1 1 calc R . .
C25 C 0.5722(6) 0.1309(4) 0.0280(3) 0.0498(19) Uani 1 1 d . . .
C26 C 0.6514(6) 0.1508(4) 0.0046(4) 0.058(2) Uani 1 1 d . A .
H26 H 0.6872 0.1831 0.0255 0.069 Uiso 1 1 calc R . .
C27 C 0.6783(7) 0.1241(5) -0.0483(4) 0.070(3) Uani 1 1 d . . .
H27 H 0.7323 0.1377 -0.0639 0.084 Uiso 1 1 calc R A .
C28 C 0.6250(8) 0.0768(5) -0.0787(5) 0.076(3) Uani 1 1 d . A .
H28 H 0.6434 0.0579 -0.1148 0.092 Uiso 1 1 calc R . .
C30 C 0.5204(7) 0.0849(4) -0.0027(4) 0.062(2) Uani 1 1 d . A .
H30 H 0.4662 0.0713 0.0129 0.074 Uiso 1 1 calc R . .
C39 C 0.5456(8) 0.0574(4) -0.0567(4) 0.074(3) Uani 1 1 d . . .
H39 H 0.5086 0.0255 -0.0781 0.089 Uiso 1 1 calc R A .
N1 N 0.2788(5) 0.2036(3) 0.2576(3) 0.0503(16) Uani 1 1 d . A .
N2 N 0.3848(4) 0.2583(3) 0.1996(3) 0.0513(17) Uani 1 1 d . . .
N3 N 0.5097(4) 0.1854(3) 0.1848(3) 0.0403(14) Uani 1 1 d . . .
O1 O 0.4544(4) 0.3284(3) 0.1502(3) 0.0581(15) Uani 1 1 d . . .
Co1 Co 0.38901(7) 0.18274(5) 0.22006(5) 0.0449(4) Uani 1 1 d . . .

loop_
_atom_site_aniso_label
_atom_site_aniso_U_11
_atom_site_aniso_U_22
_atom_site_aniso_U_33
_atom_site_aniso_U_23
_atom_site_aniso_U_13
_atom_site_aniso_U_12
C12 0.047(4) 0.064(5) 0.039(4) -0.011(4) 0.013(3) -0.007(4)
C14 0.042(4) 0.068(6) 0.037(4) 0.003(4) 0.010(3) 0.002(4)
C15 0.064(5) 0.075(6) 0.050(5) 0.003(5) 0.008(4) -0.002(5)
C16 0.059(5) 0.092(8) 0.042(5) 0.012(5) -0.001(4) 0.008(5)
C17 0.047(5) 0.117(9) 0.031(4) -0.006(5) 0.003(3) -0.003(5)
C18 0.034(4) 0.096(7) 0.037(4) -0.001(4) 0.009(3) -0.010(4)
N4 0.035(3) 0.080(5) 0.030(3) -0.002(3) 0.013(2) -0.003(3)
N5 0.036(3) 0.076(5) 0.030(3) 0.001(3) 0.009(2) -0.009(3)
O2 0.077(4) 0.074(4) 0.041(3) -0.008(3) 0.008(3) -0.002(3)
C6A 0.044(4) 0.081(6) 0.040(4) 0.000(4) 0.014(3) 0.007(4)
O3A 0.043(3) 0.065(3) 0.038(3) 0.010(3) 0.007(2) 0.022(3)
C31A 0.043(3) 0.065(3) 0.038(3) 0.010(3) 0.007(2) 0.022(3)
C6B 0.044(4) 0.081(6) 0.040(4) 0.000(4) 0.014(3) 0.007(4)
C13A 0.042(4) 0.145(10) 0.029(4) 0.010(5) 0.002(3) -0.002(5)
O3B 0.043(3) 0.065(3) 0.038(3) 0.010(3) 0.007(2) 0.022(3)
C31B 0.043(3) 0.065(3) 0.038(3) 0.010(3) 0.007(2) 0.022(3)
C13B 0.042(4) 0.145(10) 0.029(4) 0.010(5) 0.002(3) -0.002(5)
C1 0.047(4) 0.100(7) 0.043(4) 0.014(5) 0.012(4) 0.000(4)
C2 0.048(5) 0.122(9) 0.058(5) 0.010(6) 0.032(4) 0.005(5)
C3 0.066(6) 0.113(9) 0.073(6) -0.005(6) 0.045(5) 0.009(6)
C4 0.068(5) 0.087(7) 0.058(5) 0.004(5) 0.035(5) 0.013(5)
C5 0.046(4) 0.088(7) 0.038(4) 0.002(4) 0.014(3) 0.017(4)
C7 0.053(4) 0.057(5) 0.032(4) -0.005(4) 0.005(3) -0.001(4)
C8 0.037(4) 0.066(5) 0.029(3) -0.002(3) 0.009(3) -0.001(3)
C9 0.036(4) 0.066(5) 0.032(4) -0.006(3) 0.011(3) -0.007(3)
C10 0.036(4) 0.092(6) 0.023(3) -0.008(4) 0.007(3) -0.009(4)
C11 0.032(3) 0.069(5) 0.033(4) -0.003(4) 0.009(3) -0.003(3)
C19 0.038(4) 0.075(6) 0.039(4) 0.005(4) 0.017(3) 0.005(4)
C20 0.055(5) 0.080(6) 0.049(5) 0.015(4) 0.025(4) 0.008(5)
C21 0.062(5) 0.091(7) 0.075(6) 0.022(6) 0.042(5) 0.004(5)
C22 0.050(5) 0.118(9) 0.045(5) 0.029(5) 0.023(4) 0.020(5)
C23 0.045(5) 0.125(9) 0.042(5) 0.017(5) 0.020(4) 0.014(5)
C24 0.039(4) 0.092(6) 0.032(4) 0.003(4) 0.019(3) 0.008(4)
C25 0.045(4) 0.079(6) 0.025(3) -0.005(4) 0.010(3) -0.003(4)
C26 0.054(5) 0.088(6) 0.035(4) 0.000(4) 0.020(4) -0.002(4)
C27 0.071(6) 0.102(8) 0.047(5) 0.001(5) 0.034(4) 0.015(6)
C28 0.089(7) 0.096(8) 0.050(5) 0.003(5) 0.029(5) 0.025(6)
C30 0.067(5) 0.084(6) 0.031(4) 0.003(4) 0.009(4) -0.007(5)
C39 0.095(7) 0.083(7) 0.041(5) -0.009(5) 0.016(5) -0.006(6)
N1 0.041(3) 0.081(5) 0.030(3) 0.005(3) 0.011(3) 0.004(3)
N2 0.036(3) 0.093(5) 0.027(3) -0.001(3) 0.014(3) 0.004(3)
N3 0.035(3) 0.058(4) 0.032(3) -0.004(3) 0.016(2) -0.002(3)
O1 0.058(3) 0.074(4) 0.042(3) -0.002(3) 0.014(3) -0.003(3)
Co1 0.0363(5) 0.0719(8) 0.0276(5) 0.0013(5) 0.0112(4) 0.0018(5)

loop_
_atom_type_symbol
_atom_type_description
_atom_type_scat_dispersion_real
_atom_type_scat_dispersion_imag
_atom_type_scat_source
C C 0.0033 0.0016 'International Tables Vol C Tables 4.2.6.8 and 6.1.1.4'
H H 0.0000 0.0000 'International Tables Vol C Tables 4.2.6.8 and 6.1.1.4'
N N 0.0061 0.0033 'International Tables Vol C Tables 4.2.6.8 and 6.1.1.4'
O O 0.0106 0.0060 'International Tables Vol C Tables 4.2.6.8 and 6.1.1.4'
Co Co 0.3494 0.9721 'International Tables Vol C Tables 4.2.6.8 and 6.1.1.4'

loop_
_geom_angle_atom_site_label_1
_geom_angle_atom_site_label_2
_geom_angle_atom_site_label_3
_geom_angle
_geom_angle_site_symmetry_1
_geom_angle_site_symmetry_3
_geom_angle_publ_flag
O2 C12 N4 126.1(8) . . ?
O2 C12 C11 124.7(7) . . ?
N4 C12 C11 109.1(7) . . ?
N5 C14 C15 122.4(8) . . ?
N5 C14 C13A 117.2(7) . . ?
C15 C14 C13A 120.4(8) . . ?
C16 C15 C14 118.3(9) . . ?
C17 C16 C15 119.2(8) . . ?
C16 C17 C18 120.9(9) . . ?
N5 C18 C17 119.5(9) . . ?
C12 N4 C13A 122.1(7) . . ?
C12 N4 Co1 117.9(6) . 2_655 ?
C13A N4 Co1 119.3(5) . 2_655 ?
C14 N5 C18 119.8(7) . . ?
C14 N5 Co1 114.6(5) . 2_655 ?
C18 N5 Co1 125.2(6) . 2_655 ?
N2 C6A O3A 108.7(6) . . ?
N2 C6A C5 104.4(7) . . ?
O3A C6A C5 106.8(6) . . ?
C31A O3A C6A 113.2(7) . . ?
N4 C13A O3B 108.9(8) . . ?
N4 C13A C14 105.9(8) . . ?
O3B C13A C14 104.8(8) . . ?
C31B O3B C13A 116.0(12) . . ?
N1 C1 C2 120.9(10) . . ?
C3 C2 C1 120.2(9) . . ?
C4 C3 C2 117.5(9) . . ?
C3 C4 C5 121.2(10) . . ?
N1 C5 C4 120.7(8) . . ?
N1 C5 C6A 117.7(7) . . ?
C4 C5 C6A 121.6(9) . . ?
O1 C7 N2 126.4(8) . . ?
O1 C7 C8 125.2(7) . . ?
N2 C7 C8 108.3(7) . . ?
C9 C8 N3 110.1(7) . . ?
C9 C8 C7 133.3(7) . . ?
N3 C8 C7 114.1(6) . . ?
C8 C9 C10 107.3(7) . . ?
C8 C9 C19 127.0(7) . . ?
C10 C9 C19 125.5(6) . . ?
C11 C10 C9 106.2(7) . . ?
C11 C10 C25 127.9(8) . . ?
C9 C10 C25 125.8(7) . . ?
C10 C11 N3 110.8(7) . . ?
C10 C11 C12 132.9(7) . . ?
N3 C11 C12 114.0(6) . . ?
C20 C19 C24 118.0(8) . . ?
C20 C19 C9 120.2(7) . . ?
C24 C19 C9 121.7(8) . . ?
C19 C20 C21 120.7(9) . . ?
C20 C21 C22 119.9(10) . . ?
C23 C22 C21 119.4(9) . . ?
C22 C23 C24 121.8(9) . . ?
C23 C24 C19 120.2(9) . . ?
C30 C25 C26 119.3(7) . . ?
C30 C25 C10 121.4(7) . . ?
C26 C25 C10 119.2(7) . . ?
C27 C26 C25 120.8(9) . . ?
C26 C27 C28 119.1(9) . . ?
C39 C28 C27 120.5(9) . . ?
C25 C30 C39 120.9(9) . . ?
C28 C39 C30 119.3(10) . . ?
C5 N1 C1 119.2(7) . . ?
C5 N1 Co1 113.9(5) . . ?
C1 N1 Co1 126.4(7) . . ?
C7 N2 C6A 119.0(7) . . ?
C7 N2 Co1 119.9(5) . . ?
C6A N2 Co1 121.1(5) . . ?
C11 N3 C8 105.7(5) . . ?
C11 N3 Co1 106.0(4) . 2_655 ?
C8 N3 Co1 120.2(4) . 2_655 ?
C11 N3 Co1 123.5(5) . . ?
C8 N3 Co1 107.5(4) . . ?
Co1 N3 Co1 95.0(2) 2_655 . ?
N2 Co1 N4 176.8(2) . 2_655 ?
N2 Co1 N1 81.7(3) . . ?
N4 Co1 N1 95.1(3) 2_655 . ?
N2 Co1 N5 98.4(3) . 2_655 ?
N4 Co1 N5 82.3(3) 2_655 2_655 ?
N1 Co1 N5 97.5(2) . 2_655 ?
N2 Co1 N3 98.3(3) . 2_655 ?
N4 Co1 N3 81.4(2) 2_655 2_655 ?
N1 Co1 N3 91.9(2) . 2_655 ?
N5 Co1 N3 161.9(3) 2_655 2_655 ?
N2 Co1 N3 82.3(2) . . ?
N4 Co1 N3 100.9(2) 2_655 . ?
N1 Co1 N3 163.1(3) . . ?
N5 Co1 N3 90.3(2) 2_655 . ?
N3 Co1 N3 84.9(2) 2_655 . ?
N2 Co1 Co1 92.80(18) . 2_655 ?
N4 Co1 Co1 89.10(17) 2_655 2_655 ?
N1 Co1 Co1 133.10(18) . 2_655 ?
N5 Co1 Co1 129.29(18) 2_655 2_655 ?
N3 Co1 Co1 42.58(15) 2_655 2_655 ?
N3 Co1 Co1 42.43(16) . 2_655 ?

loop_
_geom_bond_atom_site_label_1
_geom_bond_atom_site_label_2
_geom_bond_distance
_geom_bond_site_symmetry_2
_geom_bond_publ_flag
C12 O2 1.244(10) . ?
C12 N4 1.352(9) . ?
C12 C11 1.466(11) . ?
C14 N5 1.323(10) . ?
C14 C15 1.403(11) . ?
C14 C13A 1.516(12) . ?
C15 C16 1.375(13) . ?
C16 C17 1.361(14) . ?
C17 C18 1.398(12) . ?
C18 N5 1.360(10) . ?
N4 C13A 1.433(11) . ?
N4 Co1 1.884(7) 2_655 ?
N5 Co1 1.955(6) 2_655 ?
C6A N2 1.438(10) . ?
C6A O3A 1.450(10) . ?
C6A C5 1.506(12) . ?
O3A C31A 1.427(8) . ?
C13A O3B 1.466(17) . ?
O3B C31B 1.454(10) . ?
C1 N1 1.345(11) . ?
C1 C2 1.397(12) . ?
C2 C3 1.374(15) . ?
C3 C4 1.360(14) . ?
C4 C5 1.392(11) . ?
C5 N1 1.337(11) . ?
C7 O1 1.224(10) . ?
C7 N2 1.359(10) . ?
C7 C8 1.477(11) . ?
C8 C9 1.372(10) . ?
C8 N3 1.407(10) . ?
C9 C10 1.442(12) . ?
C9 C19 1.473(11) . ?
C10 C11 1.379(10) . ?
C10 C25 1.479(10) . ?
C11 N3 1.397(9) . ?
C19 C20 1.385(12) . ?
C19 C24 1.405(11) . ?
C20 C21 1.388(12) . ?
C21 C22 1.394(14) . ?
C22 C23 1.344(14) . ?
C23 C24 1.374(12) . ?
C25 C30 1.362(12) . ?
C25 C26 1.397(11) . ?
C26 C27 1.378(12) . ?
C27 C28 1.392(14) . ?
C28 C39 1.380(14) . ?
C30 C39 1.395(13) . ?
N1 Co1 1.953(6) . ?
N2 Co1 1.865(8) . ?
N3 Co1 1.990(6) 2_655 ?
N3 Co1 1.996(5) . ?
Co1 N4 1.884(7) 2_655 ?
Co1 N5 1.955(6) 2_655 ?
Co1 N3 1.990(6) 2_655 ?
Co1 Co1 2.9387(18) 2_655 ?
